data_2215185
loop_
_publ_author_name
'Hu, Sheng-Li'
'Zhang, Jian-Min'
'Yan, Gang'
'Wang, Shuai'

_publ_section_title
;<i>rac</i>-12a,11b-Diphenyl-1,2,3,4,5,11-hexahydro-2,3,4a,5a,10a,11a-hexaazabenz[<i>f</i>]indeno[2,1,8-<i>ija</i>]naphth[2,3-<i>f</i>]azulene-1,4,10-trione
 chloroform solvate
;
_journal_coeditor_code KP2109
_journal_issue 9
_journal_name_full 'Acta Crystallographica Section E'
_journal_page_first o3909
_journal_page_last o3909
_journal_paper_doi 10.1107/S1600536807041591
_journal_volume 63
_journal_year 2007
_chemical_formula_iupac 'C25 H20 N6 O3 . CH Cl3'
_chemical_formula_moiety 'C26 H21 Cl3 N6 O3'
_chemical_formula_sum 'C26 H21 Cl3 N6 O3'
_chemical_formula_weight 571.84
_chemical_name_systematic
;
rac-12a,11b-Diphenyl-1,2,3,4,5,11-hexahydro-2,3,4a,5a,10a,11a-hexaazabenz[f]\
indeno[2,1,8-ija]naphth[2,3-f]azulene-1,4,10-trione chloroform solvate
;
_space_group_IT_number 14
_symmetry_cell_setting monoclinic
_symmetry_space_group_name_Hall '-P 2yn'
_symmetry_space_group_name_H-M 'P 1 21/n 1'
_atom_sites_solution_hydrogens geom
_atom_sites_solution_primary direct
_atom_sites_solution_secondary difmap
_audit_creation_method SHELXL-97
_cell_angle_alpha 90.00
_cell_angle_beta 94.6520(10)
_cell_angle_gamma 90.00
_cell_formula_units_Z 4
_cell_length_a 17.3315(12)
_cell_length_b 8.4507(6)
_cell_length_c 17.7874(12)
_cell_measurement_reflns_used 9009
_cell_measurement_temperature 292(2)
_cell_measurement_theta_max 26.22
_cell_measurement_theta_min 2.30
_cell_volume 2596.6(3)
_computing_cell_refinement SMART
_computing_data_collection 'SMART (Bruker, 2001)'
_computing_data_reduction 'SAINT (Bruker, 2001)'
_computing_molecular_graphics 'SHELXTL (Sheldrick, 2000)'
_computing_publication_material SHELXTL
_computing_structure_refinement 'SHELXL97 (Sheldrick, 1997)'
_computing_structure_solution 'SHELXS97 (Sheldrick, 1997)'
_diffrn_ambient_temperature 292(2)
_diffrn_measured_fraction_theta_full 0.995
_diffrn_measured_fraction_theta_max 0.995
_diffrn_measurement_device_type 'Bruker SMART CCD area-detector'
_diffrn_measurement_method '\f and \w'
_diffrn_radiation_monochromator graphite
_diffrn_radiation_source 'fine-focus sealed tube'
_diffrn_radiation_type MoK\a
_diffrn_radiation_wavelength 0.71073
_diffrn_reflns_av_R_equivalents 0.1063
_diffrn_reflns_av_sigmaI/netI 0.0525
_diffrn_reflns_limit_h_max 21
_diffrn_reflns_limit_h_min -21
_diffrn_reflns_limit_k_max 10
_diffrn_reflns_limit_k_min -10
_diffrn_reflns_limit_l_max 21
_diffrn_reflns_limit_l_min -21
_diffrn_reflns_number 26236
_diffrn_reflns_theta_full 26.00
_diffrn_reflns_theta_max 26.00
_diffrn_reflns_theta_min 2.30
_exptl_absorpt_coefficient_mu 0.395
_exptl_absorpt_correction_T_max 0.8908
_exptl_absorpt_correction_T_min 0.8581
_exptl_absorpt_correction_type none
_exptl_crystal_colour colourless
_exptl_crystal_density_diffrn 1.463
_exptl_crystal_density_method 'not measured'
_exptl_crystal_description block
_exptl_crystal_F_000 1176
_exptl_crystal_size_max 0.40
_exptl_crystal_size_mid 0.30
_exptl_crystal_size_min 0.30
_refine_diff_density_max 0.545
_refine_diff_density_min -0.448
_refine_ls_extinction_method none
_refine_ls_goodness_of_fit_ref 1.120
_refine_ls_hydrogen_treatment mixed
_refine_ls_matrix_type full
_refine_ls_number_parameters 368
_refine_ls_number_reflns 5081
_refine_ls_number_restraints 18
_refine_ls_restrained_S_all 1.132
_refine_ls_R_factor_all 0.0668
_refine_ls_R_factor_gt 0.0563
_refine_ls_shift/su_max 0.000
_refine_ls_shift/su_mean 0.000
_refine_ls_structure_factor_coef Fsqd
_refine_ls_weighting_details 'calc w=1/[\s^2^(Fo^2^)+(0.1P)^2^+0.1644P] where P=(Fo^2^+2Fc^2^)/3'
_refine_ls_weighting_scheme calc
_refine_ls_wR_factor_gt 0.1640
_refine_ls_wR_factor_ref 0.1711
_reflns_number_gt 3995
_reflns_number_total 5081
_reflns_threshold_expression I>2\s(I)
_cod_data_source_file kp2109.cif
_cod_data_source_block I
_cod_depositor_comments
;
The following automatic conversions were performed:
'_symmetry_cell_setting' value 'Monoclinic' changed to 'monoclinic'
according to '/home/saulius/struct/CIF-dictionaries/cif_core.dic'
dictionary named 'cif_core.dic' version 2.4.1 from 2010-06-29.

Automatic conversion script
Id: cif_fix_enum 1527 2010-12-29 10:47:43Z saulius 

The following automatic conversions were performed:

'_symmetry_cell_setting' value 'Monoclinic' changed to 'monoclinic'
according to /home/saulius/struct/CIF-dictionaries/cif_core.dic
dictionary named 'cif_core.dic' version 2.4.1 from 2010-06-29.

Automatic conversion script
Id: cif_fix_values 1715 2011-07-08 13:25:40Z adriana 
;
_cod_original_sg_symbol_Hall '-P 2yn '
_cod_original_sg_symbol_H-M P21/n
_cod_database_code 2215185
_cod_database_fobs_code 2215185

loop_
_symmetry_equiv_pos_as_xyz
'x, y, z'
'-x+1/2, y+1/2, -z+1/2'
'-x, -y, -z'
'x-1/2, -y-1/2, z-1/2'

loop_
_atom_site_type_symbol
_atom_site_label
_atom_site_fract_x
_atom_site_fract_y
_atom_site_fract_z
_atom_site_U_iso_or_equiv
_atom_site_adp_type
_atom_site_calc_flag
_atom_site_refinement_flags
_atom_site_occupancy
_atom_site_disorder_assembly
_atom_site_disorder_group
C C1 -0.01228(12) 0.6113(2) 0.09136(11) 0.0406(5) Uani d . 1 . .
C C2 -0.08340(13) 0.6849(3) 0.07437(13) 0.0512(6) Uani d . 1 . .
H H2 -0.0897 0.7649 0.0385 0.061 Uiso calc R 1 . .
C C3 -0.14406(14) 0.6327(3) 0.11352(14) 0.0579(6) Uani d . 1 . .
H H3 -0.1925 0.6790 0.1037 0.070 Uiso calc R 1 . .
C C4 -0.13512(15) 0.5126(3) 0.16741(14) 0.0614(7) Uani d . 1 . .
H H4 -0.1777 0.4796 0.1919 0.074 Uiso calc R 1 . .
C C5 -0.06507(15) 0.4427(3) 0.18466(13) 0.0548(6) Uani d . 1 . .
H H5 -0.0592 0.3637 0.2211 0.066 Uiso calc R 1 . .
C C6 -0.00201(13) 0.4933(2) 0.14600(11) 0.0416(5) Uani d . 1 . .
C C7 0.07793(12) 0.4425(2) 0.15020(11) 0.0401(5) Uani d . 1 . .
C C8 0.19109(11) 0.5352(2) 0.08132(11) 0.0364(4) Uani d . 1 . .
H H8A 0.2180 0.4513 0.1099 0.044 Uiso calc R 1 . .
H H8B 0.1949 0.5134 0.0282 0.044 Uiso calc R 1 . .
C C9 0.07849(11) 0.7535(2) 0.00801(11) 0.0366(4) Uani d . 1 . .
H H9A 0.0997 0.7030 -0.0348 0.044 Uiso calc R 1 . .
H H9B 0.0327 0.8116 -0.0108 0.044 Uiso calc R 1 . .
C C10 0.24996(12) 0.7221(2) 0.17428(11) 0.0383(4) Uani d . 1 . .
C C11 0.11468(11) 0.9955(2) 0.08124(10) 0.0358(4) Uani d . 1 . .
C C12 0.21600(10) 0.8227(2) 0.05273(10) 0.0313(4) Uani d . 1 . .
C C13 0.25256(11) 0.8065(2) -0.02170(10) 0.0365(4) Uani d . 1 . .
C C14 0.31630(13) 0.7111(3) -0.02762(13) 0.0485(5) Uani d . 1 . .
H H14 0.3367 0.6539 0.0140 0.058 Uiso calc R 1 . .
C C15 0.35027(16) 0.7001(3) -0.09556(16) 0.0656(7) Uani d . 1 . .
H H15 0.3932 0.6354 -0.0990 0.079 Uiso calc R 1 . .
C C16 0.32150(18) 0.7826(4) -0.15692(15) 0.0730(8) Uani d . 1 . .
H H16 0.3443 0.7735 -0.2023 0.088 Uiso calc R 1 . .
C C17 0.25842(18) 0.8798(4) -0.15183(15) 0.0716(8) Uani d . 1 . .
H H17 0.2390 0.9378 -0.1936 0.086 Uiso calc R 1 . .
C C18 0.22375(14) 0.8913(3) -0.08427(12) 0.0513(6) Uani d . 1 . .
H H18 0.1809 0.9565 -0.0811 0.062 Uiso calc R 1 . .
C C19 0.24895(11) 0.9617(2) 0.10817(10) 0.0337(4) Uani d . 1 . .
C C20 0.31752(12) 1.0523(2) 0.08231(12) 0.0405(5) Uani d . 1 . .
C C21 0.39225(14) 1.0119(3) 0.10742(17) 0.0604(6) Uani d . 1 . .
H H21 0.4010 0.9328 0.1435 0.073 Uiso calc R 1 . .
C C22 0.45422(17) 1.0884(4) 0.0792(2) 0.0852(10) Uani d . 1 . .
H H22 0.5045 1.0594 0.0958 0.102 Uiso calc R 1 . .
C C23 0.4419(2) 1.2067(5) 0.0271(2) 0.0919(11) Uani d . 1 . .
H H23 0.4838 1.2583 0.0085 0.110 Uiso calc R 1 . .
C C24 0.3686(2) 1.2488(4) 0.00243(19) 0.0841(10) Uani d . 1 . .
H H24 0.3605 1.3292 -0.0330 0.101 Uiso calc R 1 . .
C C25 0.30584(16) 1.1725(3) 0.02971(15) 0.0579(6) Uani d . 1 . .
H H25 0.2558 1.2022 0.0127 0.069 Uiso calc R 1 . .
C C26 0.46631(16) 0.5204(3) 0.23715(15) 0.0657(7) Uani d D 1 . .
H H26A 0.443(2) 0.596(4) 0.270(2) 0.079 Uiso calc P 0.89 A 1
H H26B 0.4541(8) 0.5929(15) 0.2749(7) 0.079 Uiso d PD 0.11 A 2
Cl Cl1 0.41377(9) 0.34312(14) 0.23910(8) 0.1022(6) Uani d PD 0.891(4) A 1
Cl Cl2 0.56162(7) 0.4907(3) 0.27090(7) 0.1030(6) Uani d PD 0.891(4) A 1
Cl Cl3 0.46003(13) 0.59902(19) 0.14665(6) 0.1049(6) Uani d PD 0.891(4) A 1
Cl Cl1' 0.3909(5) 0.4067(16) 0.2006(8) 0.128(5) Uiso d PD 0.109(4) A 2
Cl Cl2' 0.5452(5) 0.4011(15) 0.2668(6) 0.099(4) Uiso d PD 0.109(4) A 2
Cl Cl3' 0.5003(8) 0.6358(12) 0.1606(6) 0.106(4) Uiso d PD 0.109(4) A 2
N N1 0.11038(9) 0.53202(19) 0.09645(9) 0.0394(4) Uani d . 1 . .
N N2 0.05607(9) 0.6324(2) 0.05924(11) 0.0449(4) Uani d . 1 . .
N N3 0.22939(9) 0.68300(17) 0.09983(8) 0.0336(4) Uani d . 1 . .
N N4 0.13463(9) 0.86380(18) 0.04135(9) 0.0346(4) Uani d . 1 . .
N N5 0.26771(11) 0.8756(2) 0.17713(9) 0.0426(4) Uani d D 1 . .
N N6 0.18148(10) 1.0629(2) 0.11157(10) 0.0401(4) Uani d D 1 . .
O O1 0.11387(9) 0.34349(17) 0.19079(9) 0.0515(4) Uani d . 1 . .
O O2 0.25289(11) 0.62845(19) 0.22639(8) 0.0567(5) Uani d . 1 . .
O O3 0.04941(8) 1.04336(18) 0.08530(8) 0.0476(4) Uani d . 1 . .
H H6 0.1812(15) 1.133(2) 0.1474(11) 0.057 Uiso d D 1 . .
H H5A 0.2804(14) 0.920(3) 0.2196(9) 0.057 Uiso d D 1 . .

loop_
_atom_site_aniso_label
_atom_site_aniso_U_11
_atom_site_aniso_U_22
_atom_site_aniso_U_33
_atom_site_aniso_U_12
_atom_site_aniso_U_13
_atom_site_aniso_U_23
C1 0.0391(11) 0.0430(11) 0.0388(11) -0.0064(8) -0.0024(8) -0.0056(8)
C2 0.0422(12) 0.0570(14) 0.0530(13) -0.0005(10) -0.0038(10) 0.0019(10)
C3 0.0409(12) 0.0740(16) 0.0588(15) 0.0014(11) 0.0031(11) -0.0066(12)
C4 0.0514(14) 0.0790(18) 0.0560(15) -0.0111(13) 0.0173(11) -0.0100(13)
C5 0.0602(15) 0.0600(14) 0.0449(13) -0.0103(11) 0.0082(10) 0.0001(10)
C6 0.0469(12) 0.0424(11) 0.0348(10) -0.0067(9) -0.0001(8) -0.0049(8)
C7 0.0466(11) 0.0359(10) 0.0364(10) -0.0057(8) -0.0051(8) -0.0004(8)
C8 0.0376(10) 0.0318(10) 0.0388(10) 0.0017(8) -0.0033(8) -0.0017(8)
C9 0.0349(10) 0.0434(11) 0.0305(9) 0.0003(8) -0.0046(7) 0.0028(8)
C10 0.0414(11) 0.0392(10) 0.0331(10) -0.0020(8) -0.0045(8) 0.0019(8)
C11 0.0399(11) 0.0390(10) 0.0285(9) 0.0033(8) 0.0025(7) 0.0036(7)
C12 0.0323(9) 0.0320(9) 0.0290(9) 0.0006(7) -0.0016(7) -0.0005(7)
C13 0.0375(10) 0.0398(10) 0.0323(10) -0.0046(8) 0.0024(8) -0.0029(8)
C14 0.0437(12) 0.0572(13) 0.0449(12) 0.0042(10) 0.0066(9) -0.0007(10)
C15 0.0526(15) 0.0804(18) 0.0671(17) 0.0074(13) 0.0247(12) -0.0071(14)
C16 0.0769(19) 0.098(2) 0.0480(15) 0.0016(17) 0.0300(13) 0.0021(14)
C17 0.0815(19) 0.095(2) 0.0406(13) 0.0067(16) 0.0161(13) 0.0168(13)
C18 0.0557(13) 0.0604(14) 0.0383(12) 0.0059(11) 0.0074(10) 0.0079(10)
C19 0.0362(10) 0.0333(9) 0.0307(9) 0.0010(7) -0.0020(7) -0.0008(7)
C20 0.0407(11) 0.0360(10) 0.0449(11) -0.0052(8) 0.0047(9) -0.0064(8)
C21 0.0445(13) 0.0547(14) 0.0811(18) -0.0027(10) -0.0009(12) -0.0069(12)
C22 0.0457(15) 0.092(2) 0.120(3) -0.0150(15) 0.0184(16) -0.028(2)
C23 0.077(2) 0.098(2) 0.106(3) -0.040(2) 0.039(2) -0.019(2)
C24 0.108(3) 0.0687(19) 0.079(2) -0.0324(18) 0.0289(18) 0.0080(15)
C25 0.0628(15) 0.0493(13) 0.0619(15) -0.0099(11) 0.0066(12) 0.0081(11)
C26 0.0740(17) 0.0701(17) 0.0544(15) 0.0191(14) 0.0131(12) -0.0052(13)
Cl1 0.1324(10) 0.0798(7) 0.0974(9) -0.0179(6) 0.0280(7) -0.0191(6)
Cl2 0.0727(7) 0.1422(15) 0.0931(8) 0.0284(7) 0.0004(5) -0.0072(7)
Cl3 0.1443(14) 0.1069(9) 0.0636(6) 0.0391(9) 0.0090(7) 0.0229(5)
N1 0.0385(9) 0.0366(9) 0.0418(9) -0.0007(7) -0.0050(7) 0.0047(7)
N2 0.0320(9) 0.0491(10) 0.0530(11) -0.0022(7) -0.0008(7) 0.0133(8)
N3 0.0391(9) 0.0307(8) 0.0300(8) 0.0003(6) -0.0040(6) 0.0006(6)
N4 0.0322(8) 0.0381(8) 0.0328(8) 0.0025(6) -0.0025(6) -0.0021(6)
N5 0.0582(11) 0.0375(9) 0.0298(9) -0.0048(8) -0.0097(8) -0.0003(7)
N6 0.0420(9) 0.0373(9) 0.0410(9) 0.0036(7) 0.0022(7) -0.0093(7)
O1 0.0560(10) 0.0462(8) 0.0508(9) -0.0017(7) -0.0054(7) 0.0123(7)
O2 0.0823(12) 0.0475(9) 0.0372(8) -0.0149(8) -0.0140(8) 0.0126(7)
O3 0.0375(8) 0.0588(9) 0.0463(8) 0.0139(7) 0.0022(6) -0.0015(7)

loop_
_atom_type_symbol
_atom_type_description
_atom_type_scat_dispersion_real
_atom_type_scat_dispersion_imag
_atom_type_scat_source
C C 0.0033 0.0016 'International Tables Vol C Tables 4.2.6.8 and 6.1.1.4'
H H 0.0000 0.0000 'International Tables Vol C Tables 4.2.6.8 and 6.1.1.4'
N N 0.0061 0.0033 'International Tables Vol C Tables 4.2.6.8 and 6.1.1.4'
O O 0.0106 0.0060 'International Tables Vol C Tables 4.2.6.8 and 6.1.1.4'
Cl Cl 0.1484 0.1585 'International Tables Vol C Tables 4.2.6.8 and 6.1.1.4'

loop_
_geom_angle_atom_site_label_1
_geom_angle_atom_site_label_2
_geom_angle_atom_site_label_3
_geom_angle
N2 C1 C2 129.3(2)
N2 C1 C6 108.56(18)
C2 C1 C6 122.1(2)
C3 C2 C1 116.5(2)
C3 C2 H2 121.8
C1 C2 H2 121.8
C2 C3 C4 122.2(2)
C2 C3 H3 118.9
C4 C3 H3 118.9
C5 C4 C3 121.1(2)
C5 C4 H4 119.4
C3 C4 H4 119.4
C4 C5 C6 118.2(2)
C4 C5 H5 120.9
C6 C5 H5 120.9
C1 C6 C5 119.9(2)
C1 C6 C7 108.41(18)
C5 C6 C7 131.7(2)
O1 C7 N1 124.20(19)
O1 C7 C6 131.6(2)
N1 C7 C6 104.19(16)
N3 C8 N1 114.13(16)
N3 C8 H8A 108.7
N1 C8 H8A 108.7
N3 C8 H8B 108.7
N1 C8 H8B 108.7
H8A C8 H8B 107.6
N4 C9 N2 113.96(15)
N4 C9 H9A 108.8
N2 C9 H9A 108.8
N4 C9 H9B 108.8
N2 C9 H9B 108.8
H9A C9 H9B 107.7
O2 C10 N5 127.50(18)
O2 C10 N3 124.42(19)
N5 C10 N3 108.05(16)
O3 C11 N6 127.32(18)
O3 C11 N4 125.12(18)
N6 C11 N4 107.51(17)
N4 C12 N3 112.47(15)
N4 C12 C13 111.68(14)
N3 C12 C13 111.72(15)
N4 C12 C19 101.76(13)
N3 C12 C19 101.96(13)
C13 C12 C19 116.60(15)
C14 C13 C18 118.75(19)
C14 C13 C12 120.85(18)
C18 C13 C12 120.38(18)
C13 C14 C15 120.3(2)
C13 C14 H14 119.9
C15 C14 H14 119.9
C16 C15 C14 120.8(2)
C16 C15 H15 119.6
C14 C15 H15 119.6
C15 C16 C17 119.8(2)
C15 C16 H16 120.1
C17 C16 H16 120.1
C16 C17 C18 120.0(2)
C16 C17 H17 120.0
C18 C17 H17 120.0
C13 C18 C17 120.4(2)
C13 C18 H18 119.8
C17 C18 H18 119.8
N5 C19 N6 112.86(16)
N5 C19 C20 112.66(16)
N6 C19 C20 111.60(16)
N5 C19 C12 101.41(14)
N6 C19 C12 102.02(14)
C20 C19 C12 115.52(15)
C21 C20 C25 118.9(2)
C21 C20 C19 121.0(2)
C25 C20 C19 120.0(2)
C20 C21 C22 120.2(3)
C20 C21 H21 119.9
C22 C21 H21 119.9
C23 C22 C21 120.3(3)
C23 C22 H22 119.8
C21 C22 H22 119.8
C24 C23 C22 120.0(3)
C24 C23 H23 120.0
C22 C23 H23 120.0
C23 C24 C25 120.4(3)
C23 C24 H24 119.8
C25 C24 H24 119.8
C20 C25 C24 120.1(3)
C20 C25 H25 120.0
C24 C25 H25 120.0
Cl1' C26 Cl2 136.9(5)
Cl1' C26 Cl3 82.8(5)
Cl2 C26 Cl3 111.31(17)
Cl1' C26 Cl2' 110.3(5)
Cl2 C26 Cl2' 26.9(4)
Cl3 C26 Cl2' 119.3(4)
Cl1' C26 Cl1 31.2(5)
Cl2 C26 Cl1 110.59(16)
Cl3 C26 Cl1 110.56(17)
Cl2' C26 Cl1 84.0(4)
Cl1' C26 Cl3' 107.6(5)
Cl2 C26 Cl3' 88.8(4)
Cl3 C26 Cl3' 25.5(4)
Cl2' C26 Cl3' 104.1(4)
Cl1 C26 Cl3' 132.5(5)
Cl1' C26 H26A 105(2)
Cl2 C26 H26A 108(2)
Cl3 C26 H26A 108(2)
Cl2' C26 H26A 123(2)
Cl1 C26 H26A 108(2)
Cl3' C26 H26A 106(2)
Cl1' C26 H26B 115.3(8)
Cl2 C26 H26B 96.3(9)
Cl3 C26 H26B 114.2(9)
Cl2' C26 H26B 112.0(8)
Cl1 C26 H26B 113.1(9)
Cl3' C26 H26B 106.9(8)
H26A C26 H26B 12(2)
C7 N1 N2 111.51(16)
C7 N1 C8 126.60(16)
N2 N1 C8 121.76(16)
C1 N2 N1 107.27(16)
C1 N2 C9 129.95(17)
N1 N2 C9 121.67(15)
C10 N3 C8 120.30(16)
C10 N3 C12 111.95(15)
C8 N3 C12 121.53(14)
C11 N4 C9 123.04(16)
C11 N4 C12 113.75(15)
C9 N4 C12 121.30(15)
C10 N5 C19 115.06(16)
C10 N5 H5A 120.2(18)
C19 N5 H5A 123.6(18)
C11 N6 C19 113.47(16)
C11 N6 H6 121.3(17)
C19 N6 H6 118.8(18)

loop_
_geom_bond_atom_site_label_1
_geom_bond_atom_site_label_2
_geom_bond_distance
C1 N2 1.368(3)
C1 C2 1.392(3)
C1 C6 1.394(3)
C2 C3 1.380(3)
C2 H2 0.9300
C3 C4 1.396(4)
C3 H3 0.9300
C4 C5 1.362(4)
C4 H4 0.9300
C5 C6 1.404(3)
C5 H5 0.9300
C6 C7 1.446(3)
C7 O1 1.240(2)
C7 N1 1.375(3)
C8 N3 1.440(2)
C8 N1 1.446(3)
C8 H8A 0.9700
C8 H8B 0.9700
C9 N4 1.440(2)
C9 N2 1.444(2)
C9 H9A 0.9700
C9 H9B 0.9700
C10 O2 1.217(2)
C10 N5 1.333(3)
C10 N3 1.383(2)
C11 O3 1.209(2)
C11 N6 1.362(3)
C11 N4 1.379(2)
C12 N4 1.450(2)
C12 N3 1.456(2)
C12 C13 1.520(3)
C12 C19 1.608(2)
C13 C14 1.378(3)
C13 C18 1.382(3)
C14 C15 1.390(3)
C14 H14 0.9300
C15 C16 1.355(4)
C15 H15 0.9300
C16 C17 1.376(4)
C16 H16 0.9300
C17 C18 1.390(3)
C17 H17 0.9300
C18 H18 0.9300
C19 N5 1.440(2)
C19 N6 1.454(2)
C19 C20 1.516(3)
C20 C21 1.378(3)
C20 C25 1.385(3)
C21 C22 1.382(4)
C21 H21 0.9300
C22 C23 1.369(5)
C22 H22 0.9300
C23 C24 1.357(5)
C23 H23 0.9300
C24 C25 1.386(4)
C24 H24 0.9300
C25 H25 0.9300
C26 Cl1' 1.707(7)
C26 Cl2 1.730(3)
C26 Cl3 1.737(3)
C26 Cl2' 1.746(6)
C26 Cl1 1.755(3)
C26 Cl3' 1.811(7)
C26 H26A 0.98(4)
C26 H26B 0.945(8)
N1 N2 1.394(2)
N5 H5A 0.857(10)
N6 H6 0.868(10)

loop_
_geom_hbond_atom_site_label_D
_geom_hbond_atom_site_label_H
_geom_hbond_atom_site_label_A
_geom_hbond_site_symmetry_A
_geom_hbond_distance_DH
_geom_hbond_distance_HA
_geom_hbond_distance_DA
_geom_hbond_angle_DHA
N5 H5A O1 2 0.857(10) 2.42(2) 3.004(2) 126(2)
N5 H5A O2 2 0.857(10) 2.11(2) 2.782(2) 135(2)
N6 H6 O2 2 0.868(10) 2.44(2) 3.062(2) 130(2)
N6 H6 O1 1_565 0.868(10) 2.298(17) 3.041(2) 144(2)
C8 H8A O1 . 0.97 2.57 2.938(3) 102.8
C14 H14 N3 . 0.93 2.51 2.832(3) 100.5
C18 H18 N4 . 0.93 2.51 2.827(3) 100.4
C21 H21 N5 . 0.93 2.48 2.821(3) 101.7
C26 H26A O1 2 0.98(4) 2.43(4) 3.364(3) 158(3)
C9 H9B O3 3_575 0.97 2.23 3.165(2) 161.4

loop_
_geom_torsion_atom_site_label_1
_geom_torsion_atom_site_label_2
_geom_torsion_atom_site_label_3
_geom_torsion_atom_site_label_4
_geom_torsion
N2 C1 C2 C3 176.2(2)
C6 C1 C2 C3 -1.2(3)
C1 C2 C3 C4 0.0(4)
C2 C3 C4 C5 1.1(4)
C3 C4 C5 C6 -0.9(4)
N2 C1 C6 C5 -176.52(19)
C2 C1 C6 C5 1.4(3)
N2 C1 C6 C7 2.4(2)
C2 C1 C6 C7 -179.69(19)
C4 C5 C6 C1 -0.3(3)
C4 C5 C6 C7 -178.9(2)
C1 C6 C7 O1 178.7(2)
C5 C6 C7 O1 -2.6(4)
C1 C6 C7 N1 -1.1(2)
C5 C6 C7 N1 177.6(2)
N4 C12 C13 C14 -153.83(18)
N3 C12 C13 C14 -26.9(2)
C19 C12 C13 C14 89.8(2)
N4 C12 C13 C18 28.2(3)
N3 C12 C13 C18 155.12(19)
C19 C12 C13 C18 -88.2(2)
C18 C13 C14 C15 -0.5(3)
C12 C13 C14 C15 -178.5(2)
C13 C14 C15 C16 0.0(4)
C14 C15 C16 C17 0.7(5)
C15 C16 C17 C18 -1.0(5)
C14 C13 C18 C17 0.2(4)
C12 C13 C18 C17 178.3(2)
C16 C17 C18 C13 0.5(4)
N4 C12 C19 N5 111.33(15)
N3 C12 C19 N5 -4.98(18)
C13 C12 C19 N5 -126.92(17)
N4 C12 C19 N6 -5.30(17)
N3 C12 C19 N6 -121.60(15)
C13 C12 C19 N6 116.45(17)
N4 C12 C19 C20 -126.54(16)
N3 C12 C19 C20 117.15(17)
C13 C12 C19 C20 -4.8(2)
N5 C19 C20 C21 20.5(3)
N6 C19 C20 C21 148.6(2)
C12 C19 C20 C21 -95.4(2)
N5 C19 C20 C25 -162.89(19)
N6 C19 C20 C25 -34.7(3)
C12 C19 C20 C25 81.2(2)
C25 C20 C21 C22 -1.2(4)
C19 C20 C21 C22 175.4(2)
C20 C21 C22 C23 1.0(5)
C21 C22 C23 C24 -0.4(5)
C22 C23 C24 C25 0.0(5)
C21 C20 C25 C24 0.8(4)
C19 C20 C25 C24 -175.9(2)
C23 C24 C25 C20 -0.2(5)
O1 C7 N1 N2 179.60(18)
C6 C7 N1 N2 -0.6(2)
O1 C7 N1 C8 -4.5(3)
C6 C7 N1 C8 175.28(17)
N3 C8 N1 C7 -112.6(2)
N3 C8 N1 N2 62.9(2)
C2 C1 N2 N1 179.6(2)
C6 C1 N2 N1 -2.7(2)
C2 C1 N2 C9 11.7(4)
C6 C1 N2 C9 -170.53(19)
C7 N1 N2 C1 2.1(2)
C8 N1 N2 C1 -174.03(17)
C7 N1 N2 C9 171.13(17)
C8 N1 N2 C9 -5.0(3)
N4 C9 N2 C1 109.2(2)
N4 C9 N2 N1 -57.1(2)
O2 C10 N3 C8 15.8(3)
N5 C10 N3 C8 -166.13(17)
O2 C10 N3 C12 168.5(2)
N5 C10 N3 C12 -13.4(2)
N1 C8 N3 C10 75.2(2)
N1 C8 N3 C12 -74.9(2)
N4 C12 N3 C10 -97.09(18)
C13 C12 N3 C10 136.40(17)
C19 C12 N3 C10 11.15(19)
N4 C12 N3 C8 55.2(2)
C13 C12 N3 C8 -71.3(2)
C19 C12 N3 C8 163.46(16)
O3 C11 N4 C9 -9.1(3)
N6 C11 N4 C9 173.40(16)
O3 C11 N4 C12 -173.50(18)
N6 C11 N4 C12 9.0(2)
N2 C9 N4 C11 -85.1(2)
N2 C9 N4 C12 78.2(2)
N3 C12 N4 C11 106.46(17)
C13 C12 N4 C11 -127.01(16)
C19 C12 N4 C11 -1.91(19)
N3 C12 N4 C9 -58.2(2)
C13 C12 N4 C9 68.3(2)
C19 C12 N4 C9 -166.61(15)
O2 C10 N5 C19 -172.2(2)
N3 C10 N5 C19 9.9(2)
N6 C19 N5 C10 105.7(2)
C20 C19 N5 C10 -126.81(19)
C12 C19 N5 C10 -2.7(2)
O3 C11 N6 C19 169.48(19)
N4 C11 N6 C19 -13.1(2)
N5 C19 N6 C11 -96.61(19)
C20 C19 N6 C11 135.33(17)
C12 C19 N6 C11 11.4(2)
